data_7132757
loop_
_publ_author_name
'Hitchings, Thomas J.'
'Scatena, Rebecca'
'Allan, David R.'
'Cairns, Andrew B.'
'Saines, Paul J.'

_publ_section_title
;
 Negative linear compressibility exhibited by the hybrid perovskite
 [(NH<sub>2</sub>)<sub>3</sub>C]Er(HCO<sub>2</sub>)<sub>2</sub>(C<sub>2</sub>O<sub>4</sub>).
;
_journal_issue 24
_journal_name_full 'Chemical communications (Cambridge, England)'
_journal_page_first 3271
_journal_page_last 3274
_journal_paper_doi 10.1039/d3cc06208b
_journal_volume 60
_journal_year 2024
_chemical_formula_moiety 'C4 H2 Er O8, C2 H8 N'
_chemical_formula_sum 'C6 H10 Er N O8'
_chemical_formula_weight 391.41
_chemical_name_common 'Dimethylammonium Erbium(III) Formate Oxalate'
_chemical_name_systematic 12_DMA01
_space_group_crystal_system monoclinic
_space_group_IT_number 13
_space_group_name_Hall '-P 2yac'
_space_group_name_H-M_alt 'P 1 2/n 1'
_atom_sites_solution_hydrogens geom
_atom_sites_solution_primary dual
_audit_creation_date 2023-12-19
_audit_creation_method
;
Olex2 1.5
(compiled 2023.08.24 svn.re1ec1418 for OlexSys, GUI svn.r6817)
;
_audit_update_record
;
2023-12-20 deposited with the CCDC.	2024-02-22 downloaded from the CCDC.
;
_cell_angle_alpha 90
_cell_angle_beta 96.440(4)
_cell_angle_gamma 90
_cell_formula_units_Z 4
_cell_length_a 9.1263(6)
_cell_length_b 8.963(4)
_cell_length_c 13.1305(7)
_cell_measurement_reflns_used 2382
_cell_measurement_temperature 300.00
_cell_measurement_theta_max 21.226
_cell_measurement_theta_min 1.769
_cell_volume 1067.3(5)
_computing_molecular_graphics 'Olex2 1.5 (Dolomanov et al., 2009)'
_computing_publication_material 'Olex2 1.5 (Dolomanov et al., 2009)'
_computing_structure_refinement 'SHELXL 2013/4 (Sheldrick, 2015)'
_computing_structure_solution 'SHELXT  (Sheldrick, 2015)'
_diffrn_ambient_temperature 300.00
_diffrn_measured_fraction_theta_full 0.316
_diffrn_measured_fraction_theta_max 0.274
_diffrn_measurement_device_type I19-2
_diffrn_measurement_method Shutterless
_diffrn_radiation_type Synchrotron
_diffrn_radiation_wavelength 0.4859
_diffrn_reflns_av_R_equivalents 0.0338
_diffrn_reflns_av_unetI/netI 0.0285
_diffrn_reflns_Laue_measured_fraction_full 0.316
_diffrn_reflns_Laue_measured_fraction_max 0.274
_diffrn_reflns_limit_h_max 10
_diffrn_reflns_limit_h_min -11
_diffrn_reflns_limit_k_max 4
_diffrn_reflns_limit_k_min -4
_diffrn_reflns_limit_l_max 19
_diffrn_reflns_limit_l_min -19
_diffrn_reflns_number 4991
_diffrn_reflns_point_group_measured_fraction_full 0.316
_diffrn_reflns_point_group_measured_fraction_max 0.274
_diffrn_reflns_theta_full 16.950
_diffrn_reflns_theta_max 21.226
_diffrn_reflns_theta_min 1.769
_diffrn_source Diamond
_exptl_absorpt_coefficient_mu 2.853
_exptl_absorpt_correction_type none
_exptl_crystal_colour 'clear pink'
_exptl_crystal_colour_lustre clear
_exptl_crystal_colour_primary pink
_exptl_crystal_density_diffrn 2.436
_exptl_crystal_description block
_exptl_crystal_F_000 740
_exptl_crystal_preparation 'solvothermal synthesis,Magnetic properties'
_exptl_crystal_recrystallization_method 'crash cooling'
_exptl_crystal_size_max 0.253
_exptl_crystal_size_mid 0.142
_exptl_crystal_size_min 0.134
_refine_diff_density_max 0.630
_refine_diff_density_min -0.473
_refine_diff_density_rms 0.136
_refine_ls_extinction_method none
_refine_ls_goodness_of_fit_ref 1.037
_refine_ls_hydrogen_treatment constr
_refine_ls_matrix_type full
_refine_ls_number_parameters 148
_refine_ls_number_reflns 1016
_refine_ls_number_restraints 135
_refine_ls_restrained_S_all 0.988
_refine_ls_R_factor_all 0.0534
_refine_ls_R_factor_gt 0.0409
_refine_ls_shift/su_max 0.000
_refine_ls_shift/su_mean 0.000
_refine_ls_structure_factor_coef Fsqd
_refine_ls_weighting_details 'w=1/[\s^2^(Fo^2^)+(0.0921P)^2^] where P=(Fo^2^+2Fc^2^)/3'
_refine_ls_weighting_scheme calc
_refine_ls_wR_factor_gt 0.1414
_refine_ls_wR_factor_ref 0.1458
_reflns_Friedel_coverage 0.000
_reflns_number_gt 633
_reflns_number_total 1016
_reflns_threshold_expression 'I > 2\s(I)'
_cod_data_source_file d3cc06208b2.cif
_cod_data_source_block 12_dma01
_cod_depositor_comments 'Adding full bibliography for 7132745--7132763.cif.'
_cod_database_code 7132757
_shelxl_version_number 2013-4
_shelx_space_group_comment
;
The symmetry employed for this shelxl refinement is uniquely defined
by the following loop, which should always be used as a source of
symmetry information in preference to the above space-group names.
They are only intended as comments.
;
_shelx_estimated_absorpt_t_max 0.701
_shelx_estimated_absorpt_t_min 0.532
_olex2_refinement_description
;
1. Fixed Uiso
 At 1.2 times of:
  All C(H) groups, All N(H,H) groups
 At 1.5 times of:
  All C(H,H,H) groups
2. Restrained planarity
 O3, C3, C4, O4, O6, O5
 with sigma of 0.1
3. Uiso/Uaniso restraints and constraints
C5 \\sim N1 \\sim C6: within 2A with sigma of 0.05 and sigma for terminal atoms
of 0.1 within 2A
O5 \\sim O6 \\sim C4 \\sim C3 \\sim O4 \\sim O3: within 2A with sigma of 0.04
and sigma for terminal atoms of 0.08 within 2A
O1 \\sim C1 \\sim O8: within 2A with sigma of 0.04 and sigma for terminal atoms
of 0.08 within 2A
Uanis(C5) \\sim Ueq, Uanis(N1) \\sim Ueq, Uanis(C6) \\sim Ueq: with sigma of
0.04 and sigma for terminal atoms of 0.08
4. Rigid body (RIGU) restrains
 C6, N1, C5
 with sigma for 1-2 distances of 0.05 and sigma for 1-3 distances of 0.05
 C2, O7, O2
 with sigma for 1-2 distances of 0.004 and sigma for 1-3 distances of 0.004
 O6, C4, O4, C3, O3, O5
 with sigma for 1-2 distances of 0.004 and sigma for 1-3 distances of 0.004
 O8, C1, O1
 with sigma for 1-2 distances of 0.004 and sigma for 1-3 distances of 0.004
5.a Secondary CH2 refined with riding coordinates:
 N1(H1A,H1B)
5.b Aromatic/amide H refined with riding coordinates:
 C2(H2), C1(H1)
5.c Idealised Me refined as rotating group:
 C6(H6A,H6B,H6C), C5(H5A,H5B,H5C)
;
_olex2_exptl_crystal_mounting_method 'in DAc with PTM of 4:1 MeOH:EtOH'
_olex2_submission_original_sample_id 12_DMA01
_olex2_submission_special_instructions 'No special instructions were received'

loop_
_space_group_symop_operation_xyz
'x, y, z'
'-x+1/2, y, -z+1/2'
'-x, -y, -z'
'x-1/2, -y, z-1/2'

loop_
_atom_site_label
_atom_site_type_symbol
_atom_site_fract_x
_atom_site_fract_y
_atom_site_fract_z
_atom_site_U_iso_or_equiv
_atom_site_adp_type
_atom_site_occupancy
_atom_site_site_symmetry_order
_atom_site_calc_flag
_atom_site_refinement_flags_posn
_atom_site_refinement_flags_adp
_atom_site_refinement_flags_occupancy
_atom_site_disorder_assembly
_atom_site_disorder_group
Er1 Er 0.2500 0.2848(2) 0.7500 0.0369(11) Uani 1 2 d S T P . .
Er2 Er 0.7500 0.74282(16) 0.7500 0.0367(12) Uani 1 2 d S T P . .
O4 O 0.3466(11) 0.486(3) 0.6614(7) 0.082(10) Uani 1 1 d . U . . .
O3 O 0.4690(12) 0.379(4) 0.8398(8) 0.086(10) Uani 1 1 d . U . . .
O6 O 0.5268(13) 0.663(4) 0.6615(7) 0.076(9) Uani 1 1 d . U . . .
C3 C 0.5351(17) 0.491(3) 0.7997(10) 0.073(10) Uani 1 1 d . U . . .
O1 O 0.0761(17) 0.089(5) 0.7328(8) 0.119(16) Uani 1 1 d . U . . .
C4 C 0.4641(15) 0.552(3) 0.7002(10) 0.061(10) Uani 1 1 d . U . . .
C2 C 0.2692(15) 0.252(3) 0.5019(7) 0.084(11) Uani 1 1 d . U . . .
H2 H 0.2880 0.3543 0.4997 0.101 Uiso 1 1 calc R U . . .
O2 O 0.2584(15) 0.181(3) 0.4205(6) 0.084(10) Uani 1 1 d . U . . .
O7 O 0.2563(16) 0.195(3) 0.5852(6) 0.091(11) Uani 1 1 d . U . . .
C6 C 0.336(3) -0.219(6) 0.440(3) 0.13(2) Uani 1 1 d . U . . .
H6A H 0.4012 -0.1488 0.4133 0.198 Uiso 1 1 calc R U . . .
H6B H 0.3297 -0.3074 0.3982 0.198 Uiso 1 1 calc R U . . .
H6C H 0.3728 -0.2447 0.5089 0.198 Uiso 1 1 calc R U . . .
O5 O 0.6510(12) 0.543(3) 0.8376(7) 0.087(11) Uani 1 1 d . U . . .
C1 C 0.0262(18) -0.010(5) 0.7662(11) 0.090(15) Uani 1 1 d . U . . .
H1 H 0.0870 -0.0619 0.8155 0.108 Uiso 1 1 calc R U . . .
O8 O -0.0924(13) -0.056(4) 0.7471(7) 0.095(16) Uani 1 1 d . U . . .
N1 N 0.187(2) -0.152(5) 0.4384(11) 0.133(14) Uani 1 1 d . U . . .
H1A H 0.1906 -0.0446 0.4282 0.160 Uiso 1 1 calc R U . . .
H1B H 0.1187 -0.1948 0.3843 0.160 Uiso 1 1 calc R U . . .
C5 C 0.142(3) -0.187(5) 0.5395(15) 0.094(18) Uani 1 1 d . U . . .
H5A H 0.1267 -0.2925 0.5446 0.141 Uiso 1 1 calc R U . . .
H5B H 0.0520 -0.1354 0.5482 0.141 Uiso 1 1 calc R U . . .
H5C H 0.2179 -0.1560 0.5918 0.141 Uiso 1 1 calc R U . . .

loop_
_atom_site_aniso_label
_atom_site_aniso_U_11
_atom_site_aniso_U_22
_atom_site_aniso_U_33
_atom_site_aniso_U_23
_atom_site_aniso_U_13
_atom_site_aniso_U_12
Er1 0.0318(4) 0.037(4) 0.0423(4) 0.000 0.0065(2) 0.000
Er2 0.0320(5) 0.036(4) 0.0427(4) 0.000 0.0072(3) 0.000
O4 0.068(5) 0.10(3) 0.075(5) 0.017(7) -0.003(4) -0.035(8)
O3 0.058(5) 0.09(3) 0.101(6) 0.035(9) -0.019(4) -0.022(9)
O6 0.062(6) 0.08(3) 0.083(6) 0.018(8) -0.005(4) -0.020(9)
C3 0.060(6) 0.08(3) 0.076(6) 0.017(9) -0.012(5) -0.015(9)
O1 0.134(11) 0.15(5) 0.074(7) -0.004(9) 0.022(6) -0.070(13)
C4 0.048(6) 0.06(3) 0.070(6) 0.009(7) 0.000(4) -0.004(8)
C2 0.077(12) 0.14(3) 0.030(5) -0.006(5) -0.002(5) -0.004(9)
O2 0.095(7) 0.12(3) 0.033(3) 0.003(6) 0.010(3) 0.003(11)
O7 0.099(8) 0.14(4) 0.034(4) -0.008(5) 0.015(4) -0.003(11)
C6 0.057(14) 0.09(7) 0.26(3) -0.05(3) 0.052(16) -0.034(19)
O5 0.074(5) 0.09(3) 0.086(6) 0.029(8) -0.015(4) -0.027(9)
C1 0.063(7) 0.14(5) 0.067(8) 0.013(10) 0.000(6) -0.036(11)
O8 0.070(6) 0.11(5) 0.099(8) 0.020(9) -0.005(5) -0.029(10)
N1 0.147(14) 0.09(4) 0.141(11) -0.062(18) -0.055(10) -0.01(2)
C5 0.090(13) 0.11(6) 0.081(10) -0.009(16) 0.018(8) -0.02(2)

loop_
_atom_type_symbol
_atom_type_description
_atom_type_scat_dispersion_real
_atom_type_scat_dispersion_imag
_atom_type_scat_source
C C -0.0004 0.0007 'International Tables Vol C Tables 4.2.6.8 and 6.1.1.4'
H H 0.0000 0.0000 'International Tables Vol C Tables 4.2.6.8 and 6.1.1.4'
Er Er -0.9218 2.6017 'International Tables Vol C Tables 4.2.6.8 and 6.1.1.4'
N N -0.0004 0.0014 'International Tables Vol C Tables 4.2.6.8 and 6.1.1.4'
O O 0.0006 0.0026 'International Tables Vol C Tables 4.2.6.8 and 6.1.1.4'

loop_
_geom_angle_atom_site_label_1
_geom_angle_atom_site_label_2
_geom_angle_atom_site_label_3
_geom_angle
_geom_angle_site_symmetry_1
_geom_angle_site_symmetry_3
_geom_angle_publ_flag
O4 Er1 O4 80.8(10) . 2_556 ?
O3 Er1 O4 79.8(7) . 2_556 ?
O3 Er1 O4 68.4(7) 2_556 2_556 ?
O3 Er1 O4 68.4(7) . . ?
O3 Er1 O4 79.8(7) 2_556 . ?
O3 Er1 O3 138.0(16) . 2_556 ?
O1 Er1 O4 109.2(9) 2_556 . ?
O1 Er1 O4 143.3(5) . . ?
O1 Er1 O4 109.2(9) . 2_556 ?
O1 Er1 O4 143.3(5) 2_556 2_556 ?
O1 Er1 O3 146.9(9) 2_556 2_556 ?
O1 Er1 O3 72.2(11) . 2_556 ?
O1 Er1 O3 146.9(9) . . ?
O1 Er1 O3 72.2(11) 2_556 . ?
O1 Er1 O1 84.1(16) 2_556 . ?
O7 Er1 O4 140.6(6) . 2_556 ?
O7 Er1 O4 140.6(6) 2_556 . ?
O7 Er1 O4 75.9(7) . . ?
O7 Er1 O4 75.9(7) 2_556 2_556 ?
O7 Er1 O3 76.4(6) . 2_556 ?
O7 Er1 O3 118.9(5) 2_556 2_556 ?
O7 Er1 O3 76.4(6) 2_556 . ?
O7 Er1 O3 118.9(5) . . ?
O7 Er1 O1 74.9(6) 2_556 2_556 ?
O7 Er1 O1 75.2(6) 2_556 . ?
O7 Er1 O1 74.9(6) . . ?
O7 Er1 O1 75.2(6) . 2_556 ?
O7 Er1 O7 139.4(12) 2_556 . ?
O6 Er2 O6 144.6(16) 2_656 . ?
O6 Er2 O5 83.5(7) . 2_656 ?
O6 Er2 O5 69.6(6) 2_656 2_656 ?
O6 Er2 O5 69.6(6) . . ?
O6 Er2 O5 83.5(7) 2_656 . ?
O2 Er2 O6 119.9(5) 3_666 2_656 ?
O2 Er2 O6 119.9(5) 4_666 . ?
O2 Er2 O6 71.3(6) 3_666 . ?
O2 Er2 O6 71.3(6) 4_666 2_656 ?
O2 Er2 O2 146.1(13) 4_666 3_666 ?
O2 Er2 O5 74.1(8) 3_666 2_656 ?
O2 Er2 O5 135.7(6) 4_666 2_656 ?
O2 Er2 O5 74.1(8) 4_666 . ?
O2 Er2 O5 135.7(7) 3_666 . ?
O5 Er2 O5 81.4(11) . 2_656 ?
O8 Er2 O6 137.6(8) 2_566 2_656 ?
O8 Er2 O6 74.7(10) 1_665 2_656 ?
O8 Er2 O6 137.6(8) 1_665 . ?
O8 Er2 O6 74.7(10) 2_566 . ?
O8 Er2 O2 73.2(6) 2_566 4_666 ?
O8 Er2 O2 73.2(6) 1_665 3_666 ?
O8 Er2 O2 80.5(6) 2_566 3_666 ?
O8 Er2 O2 80.5(6) 1_665 4_666 ?
O8 Er2 O5 150.8(4) 1_665 . ?
O8 Er2 O5 108.1(8) 2_566 . ?
O8 Er2 O5 108.1(8) 1_665 2_656 ?
O8 Er2 O5 150.8(4) 2_566 2_656 ?
O8 Er2 O8 77.3(13) 1_665 2_566 ?
C4 O4 Er1 119.8(13) . . ?
C3 O3 Er1 118.4(10) . . ?
C4 O6 Er2 116.3(10) . . ?
O3 C3 C4 117.0(17) . . ?
O5 C3 O3 123.4(17) . . ?
O5 C3 C4 120(2) . . ?
C1 O1 Er1 149.1(15) . . ?
O4 C4 O6 126.3(16) . . ?
O4 C4 C3 116(2) . . ?
O6 C4 C3 117.3(18) . . ?
O2 C2 H2 118.4 . . ?
O7 C2 H2 118.4 . . ?
O7 C2 O2 123(3) . . ?
C2 O2 Er2 132.0(19) . 3_666 ?
C2 O7 Er1 134.7(19) . . ?
H6A C6 H6B 109.5 . . ?
H6A C6 H6C 109.5 . . ?
H6B C6 H6C 109.5 . . ?
N1 C6 H6A 109.5 . . ?
N1 C6 H6B 109.5 . . ?
N1 C6 H6C 109.5 . . ?
C3 O5 Er2 117.1(15) . . ?
O1 C1 H1 116.0 . . ?
O1 C1 O8 128(3) . . ?
O8 C1 H1 116.0 . . ?
C1 O8 Er2 148(3) . 1_445 ?
C6 N1 H1A 110.9 . . ?
C6 N1 H1B 110.9 . . ?
H1A N1 H1B 108.9 . . ?
C5 N1 C6 104(3) . . ?
C5 N1 H1A 110.9 . . ?
C5 N1 H1B 110.9 . . ?
N1 C5 H5A 109.5 . . ?
N1 C5 H5B 109.5 . . ?
N1 C5 H5C 109.5 . . ?
H5A C5 H5B 109.5 . . ?
H5A C5 H5C 109.5 . . ?
H5B C5 H5C 109.5 . . ?

loop_
_geom_bond_atom_site_label_1
_geom_bond_atom_site_label_2
_geom_bond_distance
_geom_bond_site_symmetry_2
_geom_bond_publ_flag
Er1 O4 2.37(2) . ?
Er1 O4 2.37(2) 2_556 ?
Er1 O3 2.360(15) . ?
Er1 O3 2.360(15) 2_556 ?
Er1 O1 2.36(3) 2_556 ?
Er1 O1 2.36(3) . ?
Er1 O7 2.315(12) 2_556 ?
Er1 O7 2.315(12) . ?
Er2 O6 2.339(14) . ?
Er2 O6 2.339(14) 2_656 ?
Er2 O2 2.332(11) 4_666 ?
Er2 O2 2.332(11) 3_666 ?
Er2 O5 2.36(2) 2_656 ?
Er2 O5 2.36(2) . ?
Er2 O8 2.31(3) 1_665 ?
Er2 O8 2.31(3) 2_566 ?
O4 C4 1.28(2) . ?
O3 C3 1.31(3) . ?
O6 C4 1.29(3) . ?
C3 C4 1.49(3) . ?
C3 O5 1.21(2) . ?
O1 C1 1.11(5) . ?
C2 H2 0.9300 . ?
C2 O2 1.24(2) . ?
C2 O7 1.225(19) . ?
O2 Er2 2.332(11) 3_666 ?
C6 H6A 0.9600 . ?
C6 H6B 0.9600 . ?
C6 H6C 0.9600 . ?
C6 N1 1.49(4) . ?
C1 H1 0.9300 . ?
C1 O8 1.16(2) . ?
O8 Er2 2.31(3) 1_445 ?
N1 H1A 0.9700 . ?
N1 H1B 0.9700 . ?
N1 C5 1.47(3) . ?
C5 H5A 0.9600 . ?
C5 H5B 0.9600 . ?
C5 H5C 0.9600 . ?

loop_
_geom_torsion_atom_site_label_1
_geom_torsion_atom_site_label_2
_geom_torsion_atom_site_label_3
_geom_torsion_atom_site_label_4
_geom_torsion
_geom_torsion_site_symmetry_1
_geom_torsion_site_symmetry_2
_geom_torsion_site_symmetry_3
_geom_torsion_site_symmetry_4
_geom_torsion_publ_flag
Er1 O4 C4 O6 -178.7(19) . . . . ?
Er1 O4 C4 C3 2(2) . . . . ?
Er1 O3 C3 C4 1(2) . . . . ?
Er1 O3 C3 O5 -176.7(18) . . . . ?
Er1 O1 C1 O8 153(4) . . . . ?
Er2 O6 C4 O4 -176.0(18) . . . . ?
Er2 O6 C4 C3 4(2) . . . . ?
O3 C3 C4 O4 -2(2) . . . . ?
O3 C3 C4 O6 178.7(18) . . . . ?
O3 C3 O5 Er2 179.2(16) . . . . ?
O1 C1 O8 Er2 159(3) . . . 1_445 ?
C4 C3 O5 Er2 2(2) . . . . ?
O2 C2 O7 Er1 -174.4(15) . . . . ?
O7 C2 O2 Er2 172.0(14) . . . 3_666 ?
O5 C3 C4 O4 176(2) . . . . ?
O5 C3 C4 O6 -4(3) . . . . ?
